data_4503709
loop_
_publ_author_name
'Ye, Junwei'
'Zhang, Jingying'
'Ning, Guiling'
'Tian, Ge'
'Chen, Yan'
'Wang, Yue'

_publ_section_title
;
 Lanthanide Coordination Polymers Constructed from Dinuclear Building
 Blocks: Novel Structure Evolution from One-Dimensional Chains to
 Three-Dimensional Architectures
;
_journal_issue 8
_journal_name_full 'Crystal Growth &amp; Design'
_journal_page_first 3098
_journal_paper_doi 10.1021/cg800310j
_journal_volume 8
_journal_year 2008
_chemical_formula_sum 'C48 H29 N7 O20 Yb2'
_chemical_formula_weight 1369.86
_chemical_name_systematic
; 
 ? 
;
_space_group_IT_number 2
_symmetry_cell_setting triclinic
_symmetry_space_group_name_Hall '-P 1'
_symmetry_space_group_name_H-M 'P -1'
_atom_sites_solution_hydrogens geom
_atom_sites_solution_primary direct
_atom_sites_solution_secondary difmap
_audit_creation_method SHELXL-97
_cell_angle_alpha 105.86(3)
_cell_angle_beta 100.22(3)
_cell_angle_gamma 100.17(3)
_cell_formula_units_Z 2
_cell_length_a 10.472(2)
_cell_length_b 12.322(3)
_cell_length_c 19.465(4)
_cell_measurement_reflns_used 19363
_cell_measurement_temperature 293(2)
_cell_measurement_theta_max 27.51
_cell_measurement_theta_min 2.99
_cell_volume 2309.6(11)
_computing_cell_refinement PROCESS-AUTO
_computing_data_collection PROCESS-AUTO
_computing_data_reduction PROCESS-AUTO
_computing_molecular_graphics 'SHELXL-97 (Sheldrick, 1997)'
_computing_publication_material 'SHELXL-97 (Sheldrick, 1997)'
_computing_structure_refinement 'SHELXL-97 (Sheldrick, 1997)'
_computing_structure_solution 'SHELXS-97 (Sheldrick, 1990)'
_diffrn_ambient_temperature 293(2)
_diffrn_detector_area_resol_mean 10.0
_diffrn_measured_fraction_theta_full 0.978
_diffrn_measured_fraction_theta_max 0.978
_diffrn_measurement_device_type 'Rigaku RAXIS-RAPID'
_diffrn_measurement_method 'Omega scan'
_diffrn_radiation_monochromator graphite
_diffrn_radiation_source 'fine-focus sealed tube'
_diffrn_radiation_type MoK\a
_diffrn_radiation_wavelength 0.71073
_diffrn_reflns_av_R_equivalents 0.0249
_diffrn_reflns_av_sigmaI/netI 0.0332
_diffrn_reflns_limit_h_max 10
_diffrn_reflns_limit_h_min -13
_diffrn_reflns_limit_k_max 15
_diffrn_reflns_limit_k_min -15
_diffrn_reflns_limit_l_max 25
_diffrn_reflns_limit_l_min -25
_diffrn_reflns_number 22255
_diffrn_reflns_theta_full 27.48
_diffrn_reflns_theta_max 27.48
_diffrn_reflns_theta_min 3.00
_diffrn_standards_decay_% none
_diffrn_standards_interval_count none
_diffrn_standards_interval_time none
_diffrn_standards_number none
_exptl_absorpt_coefficient_mu 4.118
_exptl_absorpt_correction_T_max 0.5677
_exptl_absorpt_correction_T_min 0.4282
_exptl_absorpt_correction_type empirical
_exptl_absorpt_process_details
;
Higashi, T. (1995) Progrom for Absorption Correcttion.
Rigaku Corporation, Tokyo, Japan. 
;
_exptl_crystal_colour colorless
_exptl_crystal_density_diffrn 1.970
_exptl_crystal_density_meas ?
_exptl_crystal_density_method 'not measured'
_exptl_crystal_description BLOCK
_exptl_crystal_F_000 1332
_exptl_crystal_size_max 0.25
_exptl_crystal_size_mid 0.24
_exptl_crystal_size_min 0.16
_refine_diff_density_max 1.293
_refine_diff_density_min -0.858
_refine_diff_density_rms 0.160
_refine_ls_extinction_coef 0
_refine_ls_extinction_method none
_refine_ls_goodness_of_fit_ref 1.123
_refine_ls_hydrogen_treatment mixed
_refine_ls_matrix_type full
_refine_ls_number_parameters 701
_refine_ls_number_reflns 10351
_refine_ls_number_restraints 2
_refine_ls_restrained_S_all 1.123
_refine_ls_R_factor_all 0.0326
_refine_ls_R_factor_gt 0.0256
_refine_ls_shift/su_max 0.176
_refine_ls_shift/su_mean 0.001
_refine_ls_structure_factor_coef Fsqd
_refine_ls_weighting_details 'calc w=1/[\s^2^(Fo^2^)+(0.0410P)^2^+5.1726P] where P=(Fo^2^+2Fc^2^)/3'
_refine_ls_weighting_scheme calc
_refine_ls_wR_factor_gt 0.0743
_refine_ls_wR_factor_ref 0.0847
_reflns_number_gt 9034
_reflns_number_total 10351
_reflns_threshold_expression >2sigma(I)
_cod_data_source_file cg800310j-file003.cif
_cod_data_source_block 7
_cod_depositor_comments
;
The following automatic conversions were performed:

'_symmetry_cell_setting' value 'Triclinic' changed to 'triclinic'
according to /home/saulius/struct/CIF-dictionaries/cif_core.dic
dictionary named 'cif_core.dic' version 2.4.1 from 2010-06-29.

Automatic conversion script
Id: cif_fix_values 1715 2011-07-08 13:25:40Z adriana 

The following automatic conversions were performed:

'_exptl_crystal_density_meas' value 'not measured' was changed to '?'
- the value is perceived as not measured.

Automatic conversion script
Id: cif_fix_values 3008 2015-01-20 13:52:24Z robertas 
;
_cod_original_cell_volume 2309.5(8)
_cod_original_sg_symbol_H-M 'P-1   '
_cod_database_code 4503709

loop_
_symmetry_equiv_pos_as_xyz
'x, y, z'
'-x, -y, -z'

loop_
_atom_site_label
_atom_site_type_symbol
_atom_site_fract_x
_atom_site_fract_y
_atom_site_fract_z
_atom_site_U_iso_or_equiv
_atom_site_adp_type
_atom_site_occupancy
_atom_site_symmetry_multiplicity
_atom_site_calc_flag
_atom_site_refinement_flags
Yb1 Yb 0.804364(6) 0.906683(5) 0.457390(3) 0.01517(2) Uani 1 1 d .
Yb2 Yb 0.643502(7) 0.410082(6) 0.096278(3) 0.01826(2) Uani 1 1 d .
O1 O 0.78361(11) 1.06908(10) 0.54446(6) 0.0234(3) Uani 1 1 d .
O2 O 1.00460(12) 1.12593(10) 0.57310(6) 0.0243(3) Uani 1 1 d .
O3 O 1.23286(13) 1.41262(12) 0.81870(8) 0.0350(4) Uani 1 1 d .
O4 O 1.11906(13) 1.50818(11) 0.88680(6) 0.0278(4) Uani 1 1 d .
O5 O 0.67238(16) 1.50712(15) 0.76162(10) 0.0602(6) Uani 1 1 d .
O6 O 0.56072(12) 1.37176(12) 0.66159(8) 0.0348(4) Uani 1 1 d .
O7 O 0.59648(12) 0.91209(11) 0.38984(6) 0.0247(3) Uani 1 1 d .
O8 O 0.72024(12) 0.81022(12) 0.33127(7) 0.0296(4) Uani 1 1 d .
O9 O 0.49610(12) 0.52066(11) 0.08677(7) 0.0284(3) Uani 1 1 d .
O10 O 0.34221(12) 0.56672(11) 0.01297(6) 0.0252(3) Uani 1 1 d .
O11 O 0.08728(15) 0.82510(18) 0.14045(10) 0.0631(6) Uani 1 1 d .
O12 O 0.18436(19) 0.95215(18) 0.24379(12) 0.0860(8) Uani 1 1 d .
O13 O 0.76134(13) 0.34548(11) 0.18225(6) 0.0309(3) Uani 1 1 d .
O14 O 0.65693(14) 0.30489(14) 0.26552(7) 0.0433(4) Uani 1 1 d .
O15 O 0.86189(12) 0.05513(11) 0.40696(6) 0.0242(3) Uani 1 1 d .
O16 O 1.08472(12) 0.10811(10) 0.43606(6) 0.0241(3) Uani 1 1 d .
O17 O 1.29395(16) 0.20678(19) 0.24622(9) 0.0637(6) Uani 1 1 d .
O18 O 1.16926(17) 0.23619(17) 0.15695(8) 0.0611(6) Uani 1 1 d .
O19 O 0.51056(13) 0.37709(14) 0.17330(8) 0.0474(4) Uani 1 1 d .
N1 N 0.66236(15) 1.41841(13) 0.71095(9) 0.0290(4) Uani 1 1 d .
N2 N 0.18323(16) 0.86989(15) 0.19230(9) 0.0352(5) Uani 1 1 d .
N3 N 1.19010(17) 0.22207(15) 0.21734(9) 0.0348(5) Uani 1 1 d .
N4 N 0.63209(14) 0.82425(13) 0.51674(8) 0.0236(4) Uani 1 1 d .
N5 N 0.77499(15) 0.69275(13) 0.44511(8) 0.0285(4) Uani 1 1 d .
N6 N 0.44567(19) 0.25966(15) 0.00977(10) 0.0430(6) Uani 1 1 d .
N7 N 0.69627(17) 0.22596(13) 0.02988(8) 0.0315(5) Uani 1 1 d .
C1 C 0.88823(16) 1.23098(14) 0.65117(8) 0.0199(4) Uani 1 1 d .
C2 C 1.00106(16) 1.27926(15) 0.71027(9) 0.0210(4) Uani 1 1 d .
H2 H 1.0765 1.2492 0.7098 0.025 Uiso 1 1 calc R
C3 C 0.99963(17) 1.37254(14) 0.76969(9) 0.0216(4) Uani 1 1 d .
C4 C 0.88837(18) 1.41800(15) 0.77010(9) 0.0261(5) Uani 1 1 d .
H4 H 0.8866 1.4805 0.8093 0.031 Uiso 1 1 calc R
C5 C 0.77953(16) 1.36821(15) 0.71070(9) 0.0223(4) Uani 1 1 d .
C6 C 0.77490(16) 1.27493(14) 0.65128(9) 0.0210(4) Uani 1 1 d .
H6A H 0.6990 1.2427 0.6128 0.025 Uiso 1 1 calc R
C7 C 0.89260(16) 1.13461(13) 0.58494(8) 0.0182(4) Uani 1 1 d .
C8 C 1.12322(18) 1.43323(15) 0.82962(9) 0.0241(5) Uani 1 1 d .
C9 C 0.50953(17) 0.81088(14) 0.26194(9) 0.0217(4) Uani 1 1 d .
C10 C 0.51500(17) 0.72172(14) 0.20159(8) 0.0209(4) Uani 1 1 d .
H10 H 0.5885 0.6890 0.2035 0.025 Uiso 1 1 calc R
C11 C 0.41203(16) 0.68114(14) 0.13862(8) 0.0205(4) Uani 1 1 d .
C12 C 0.30298(17) 0.73029(15) 0.13502(9) 0.0230(4) Uani 1 1 d .
H12 H 0.2332 0.7034 0.0931 0.028 Uiso 1 1 calc R
C13 C 0.29981(16) 0.82027(15) 0.19516(9) 0.0217(4) Uani 1 1 d .
C14 C 0.40036(16) 0.86257(15) 0.25898(9) 0.0227(4) Uani 1 1 d .
H14 H 0.3958 0.9232 0.2986 0.027 Uiso 1 1 calc R
C15 C 0.61601(17) 0.84703(15) 0.33144(9) 0.0219(4) Uani 1 1 d .
C16 C 0.41801(16) 0.58215(14) 0.07447(8) 0.0195(4) Uani 1 1 d .
C17 C 0.86939(16) 0.26295(14) 0.26394(9) 0.0212(4) Uani 1 1 d .
C18 C 0.86484(16) 0.20861(14) 0.31781(9) 0.0207(4) Uani 1 1 d .
H18A H 0.7908 0.2025 0.3380 0.025 Uiso 1 1 calc R
C19 C 0.97152(16) 0.16328(14) 0.34148(8) 0.0200(4) Uani 1 1 d .
C20 C 1.08380(17) 0.17201(15) 0.31112(9) 0.0235(4) Uani 1 1 d .
H20 H 1.1568 0.1446 0.3276 0.028 Uiso 1 1 calc R
C21 C 1.08196(17) 0.22279(16) 0.25581(9) 0.0247(5) Uani 1 1 d .
C22 C 0.97854(18) 0.26999(15) 0.23284(9) 0.0254(5) Uani 1 1 d .
H22 H 0.9821 0.3062 0.1969 0.030 Uiso 1 1 calc R
C23 C 0.75230(17) 0.30842(15) 0.23582(9) 0.0234(4) Uani 1 1 d .
C24 C 0.97103(17) 0.10402(14) 0.39991(8) 0.0214(4) Uani 1 1 d .
C25 C 0.54885(18) 0.88282(16) 0.54555(10) 0.0288(5) Uani 1 1 d .
H25 H 0.5429 0.9519 0.5359 0.035 Uiso 1 1 calc R
C26 C 0.4694(2) 0.84590(19) 0.58983(11) 0.0385(6) Uani 1 1 d .
H26 H 0.4087 0.8872 0.6064 0.046 Uiso 1 1 calc R
C27 C 0.4828(2) 0.74906(18) 0.60794(11) 0.0349(6) Uani 1 1 d .
H27 H 0.4352 0.7256 0.6395 0.042 Uiso 1 1 calc R
C28 C 0.57032(19) 0.68381(16) 0.57813(10) 0.0291(5) Uani 1 1 d .
C29 C 0.5876(2) 0.57997(18) 0.59343(11) 0.0417(6) Uani 1 1 d .
H29 H 0.5445 0.5551 0.6262 0.050 Uiso 1 1 calc R
C30 C 0.6659(2) 0.51787(17) 0.56068(11) 0.0388(6) Uani 1 1 d .
H30 H 0.6770 0.4511 0.5722 0.047 Uiso 1 1 calc R
C31 C 0.7330(2) 0.55069(16) 0.50867(11) 0.0324(5) Uani 1 1 d .
C32 C 0.8061(2) 0.48508(18) 0.46997(13) 0.0434(7) Uani 1 1 d .
H32 H 0.8189 0.4169 0.4789 0.052 Uiso 1 1 calc R
C33 C 0.8595(2) 0.52060(19) 0.41854(14) 0.0487(7) Uani 1 1 d .
H33 H 0.9074 0.4763 0.3912 0.058 Uiso 1 1 calc R
C34 C 0.8411(2) 0.62384(18) 0.40773(12) 0.0418(6) Uani 1 1 d .
H34 H 0.8771 0.6466 0.3721 0.050 Uiso 1 1 calc R
C35 C 0.71977(17) 0.65467(15) 0.49493(9) 0.0236(5) Uani 1 1 d .
C36 C 0.63806(17) 0.72433(15) 0.53115(9) 0.0232(4) Uani 1 1 d .
C37 C 0.3235(3) 0.2761(2) -0.00129(18) 0.0697(10) Uani 1 1 d .
H37 H 0.3078 0.3415 0.0302 0.084 Uiso 1 1 calc R
C38 C 0.2163(3) 0.2012(3) -0.0575(2) 0.0912(13) Uani 1 1 d .
H38 H 0.1322 0.2170 -0.0635 0.109 Uiso 1 1 calc R
C39 C 0.2380(3) 0.1060(3) -0.10256(19) 0.0952(12) Uani 1 1 d .
H39 H 0.1687 0.0564 -0.1412 0.114 Uiso 1 1 calc R
C40 C 0.3645(3) 0.0802(2) -0.09212(14) 0.0673(10) Uani 1 1 d .
C41 C 0.3958(4) -0.0209(3) -0.13539(17) 0.0865(13) Uani 1 1 d .
H41 H 0.3296 -0.0735 -0.1745 0.104 Uiso 1 1 calc R
C42 C 0.5148(4) -0.0426(3) -0.12207(16) 0.0814(13) Uani 1 1 d .
H42 H 0.5285 -0.1117 -0.1504 0.098 Uiso 1 1 calc R
C43 C 0.6256(3) 0.03836(19) -0.06423(12) 0.0551(8) Uani 1 1 d .
C44 C 0.7546(3) 0.0226(2) -0.04870(15) 0.0677(8) Uani 1 1 d .
H44 H 0.7751 -0.0457 -0.0733 0.081 Uiso 1 1 calc R
C45 C 0.8480(3) 0.1083(2) 0.00245(15) 0.0633(8) Uani 1 1 d .
H45 H 0.9349 0.0993 0.0126 0.076 Uiso 1 1 calc R
C46 C 0.8206(2) 0.20902(18) 0.04061(11) 0.0416(6) Uani 1 1 d .
H46 H 0.8897 0.2671 0.0748 0.050 Uiso 1 1 calc R
C47 C 0.5980(2) 0.14166(17) -0.02236(10) 0.0361(6) Uani 1 1 d .
C48 C 0.4655(2) 0.16198(18) -0.03456(11) 0.0399(6) Uani 1 1 d .
H19A H 0.454(2) 0.410(2) 0.1851(13) 0.048 Uiso 1 1 d .
H19B H 0.537(2) 0.362(2) 0.2080(13) 0.048 Uiso 1 1 d .
O20 O 0.0771(5) 0.4296(4) 0.0313(2) 0.204(2) Uiso 1 1 d D
H20B H 0.0090(14) 0.415(3) -0.0092(7) 0.244 Uiso 1 1 d D
H20A H 0.101(2) 0.3757(9) 0.0521(9) 0.244 Uiso 1 1 d D

loop_
_atom_site_aniso_label
_atom_site_aniso_U_11
_atom_site_aniso_U_22
_atom_site_aniso_U_33
_atom_site_aniso_U_23
_atom_site_aniso_U_13
_atom_site_aniso_U_12
Yb1 0.01487(3) 0.01687(3) 0.01262(2) 0.00388(2) 0.00131(2) 0.00405(2)
Yb2 0.01845(3) 0.02179(3) 0.01416(3) 0.00525(2) 0.00048(2) 0.00790(2)
O1 0.0217(5) 0.0220(5) 0.0205(5) -0.0014(4) 0.0021(4) 0.0055(4)
O2 0.0253(5) 0.0237(5) 0.0248(5) 0.0052(4) 0.0097(4) 0.0079(4)
O3 0.0212(6) 0.0319(6) 0.0372(7) -0.0074(6) -0.0041(5) 0.0093(5)
O4 0.0276(6) 0.0322(6) 0.0158(5) -0.0006(5) 0.0026(4) 0.0022(5)
O5 0.0484(8) 0.0534(9) 0.0649(10) -0.0125(8) 0.0138(7) 0.0260(7)
O6 0.0192(6) 0.0411(6) 0.0493(7) 0.0197(5) 0.0076(5) 0.0119(5)
O7 0.0203(5) 0.0328(6) 0.0176(5) 0.0037(4) -0.0002(4) 0.0089(5)
O8 0.0212(5) 0.0406(7) 0.0200(5) 0.0005(5) -0.0043(4) 0.0132(5)
O9 0.0263(5) 0.0354(6) 0.0225(5) 0.0047(5) -0.0021(4) 0.0199(4)
O10 0.0291(6) 0.0310(6) 0.0130(5) 0.0039(4) -0.0009(4) 0.0113(5)
O11 0.0339(7) 0.0970(12) 0.0510(9) 0.0085(9) -0.0062(7) 0.0369(7)
O12 0.0705(10) 0.0769(10) 0.0773(13) -0.0294(10) -0.0143(10) 0.0501(8)
O13 0.0331(6) 0.0476(6) 0.0271(5) 0.0247(4) 0.0126(4) 0.0216(5)
O14 0.0372(6) 0.0757(8) 0.0436(6) 0.0413(5) 0.0216(5) 0.0327(6)
O15 0.0192(5) 0.0313(5) 0.0267(5) 0.0164(4) 0.0049(4) 0.0063(4)
O16 0.0236(6) 0.0270(5) 0.0202(5) 0.0102(4) -0.0012(4) 0.0040(5)
O17 0.0347(7) 0.1213(13) 0.0569(8) 0.0471(8) 0.0221(6) 0.0323(8)
O18 0.0621(9) 0.1015(11) 0.0463(6) 0.0448(7) 0.0323(6) 0.0328(8)
O19 0.0366(6) 0.0891(8) 0.0513(6) 0.0468(6) 0.0297(5) 0.0448(5)
N1 0.0240(6) 0.0301(7) 0.0395(7) 0.0120(6) 0.0138(5) 0.0151(5)
N2 0.0282(7) 0.0430(8) 0.0370(8) 0.0133(7) 0.0059(6) 0.0160(6)
N3 0.0341(7) 0.0453(8) 0.0345(7) 0.0190(6) 0.0173(6) 0.0138(7)
N4 0.0214(6) 0.0257(6) 0.0239(6) 0.0094(5) 0.0050(5) 0.0042(5)
N5 0.0309(7) 0.0244(7) 0.0314(7) 0.0070(6) 0.0133(5) 0.0065(6)
N6 0.0402(10) 0.0295(8) 0.0465(9) 0.0106(7) -0.0065(8) -0.0047(7)
N7 0.0471(9) 0.0228(6) 0.0255(6) 0.0077(5) 0.0074(6) 0.0116(6)
C1 0.0187(7) 0.0195(7) 0.0180(6) 0.0020(6) 0.0037(5) 0.0024(6)
C2 0.0172(7) 0.0254(7) 0.0205(6) 0.0060(6) 0.0041(5) 0.0071(6)
C3 0.0235(7) 0.0214(7) 0.0202(6) 0.0058(6) 0.0063(6) 0.0062(6)
C4 0.0350(9) 0.0211(7) 0.0189(7) 0.0011(6) 0.0104(6) 0.0021(7)
C5 0.0170(7) 0.0257(7) 0.0253(7) 0.0078(6) 0.0066(6) 0.0069(6)
C6 0.0152(7) 0.0226(7) 0.0249(7) 0.0067(6) 0.0043(5) 0.0060(6)
C7 0.0209(7) 0.0176(6) 0.0173(6) 0.0059(5) 0.0043(5) 0.0072(5)
C8 0.0264(8) 0.0240(7) 0.0194(7) 0.0047(6) 0.0022(6) 0.0062(6)
C9 0.0197(7) 0.0242(7) 0.0196(6) 0.0081(6) -0.0006(6) 0.0040(6)
C10 0.0226(7) 0.0224(7) 0.0153(6) 0.0037(6) -0.0005(5) 0.0079(6)
C11 0.0235(7) 0.0235(7) 0.0146(6) 0.0059(5) 0.0012(5) 0.0094(6)
C12 0.0214(7) 0.0289(7) 0.0194(6) 0.0096(6) 0.0020(6) 0.0072(6)
C13 0.0163(7) 0.0262(7) 0.0256(7) 0.0107(6) 0.0044(6) 0.0090(6)
C14 0.0202(7) 0.0267(7) 0.0196(7) 0.0045(6) 0.0022(6) 0.0084(6)
C15 0.0235(8) 0.0211(7) 0.0163(6) 0.0036(6) -0.0005(6) 0.0021(6)
C16 0.0181(7) 0.0258(7) 0.0150(6) 0.0050(5) 0.0031(5) 0.0091(6)
C17 0.0206(7) 0.0240(7) 0.0223(6) 0.0089(6) 0.0055(5) 0.0107(6)
C18 0.0185(7) 0.0260(7) 0.0202(6) 0.0085(6) 0.0050(5) 0.0094(6)
C19 0.0206(7) 0.0221(7) 0.0180(6) 0.0094(5) 0.0005(5) 0.0059(6)
C20 0.0184(7) 0.0294(7) 0.0233(7) 0.0094(6) 0.0014(6) 0.0085(6)
C21 0.0213(7) 0.0308(8) 0.0242(7) 0.0104(6) 0.0073(6) 0.0067(6)
C22 0.0277(8) 0.0333(8) 0.0220(6) 0.0164(6) 0.0086(6) 0.0097(6)
C23 0.0222(7) 0.0294(7) 0.0238(7) 0.0135(6) 0.0038(6) 0.0132(6)
C24 0.0263(8) 0.0197(7) 0.0156(6) 0.0065(5) 0.0002(6) 0.0024(6)
C25 0.0285(8) 0.0254(7) 0.0398(8) 0.0137(6) 0.0149(6) 0.0126(6)
C26 0.0381(10) 0.0379(10) 0.0443(9) 0.0154(8) 0.0207(7) 0.0061(8)
C27 0.0334(9) 0.0391(10) 0.0375(8) 0.0142(7) 0.0204(7) 0.0064(8)
C28 0.0290(8) 0.0269(8) 0.0323(8) 0.0099(7) 0.0113(6) 0.0040(7)
C29 0.0577(12) 0.0359(9) 0.0408(8) 0.0236(7) 0.0207(8) 0.0076(9)
C30 0.0488(10) 0.0341(8) 0.0501(9) 0.0260(7) 0.0215(8) 0.0218(7)
C31 0.0372(9) 0.0265(8) 0.0364(8) 0.0106(7) 0.0124(7) 0.0103(7)
C32 0.0491(11) 0.0248(8) 0.0606(12) 0.0137(8) 0.0176(9) 0.0150(8)
C33 0.0518(11) 0.0305(10) 0.0682(12) 0.0075(10) 0.0334(9) 0.0150(8)
C34 0.0531(10) 0.0273(9) 0.0485(9) 0.0056(8) 0.0324(8) 0.0078(8)
C35 0.0184(7) 0.0242(7) 0.0273(7) 0.0074(6) 0.0033(6) 0.0060(6)
C36 0.0210(7) 0.0257(7) 0.0230(7) 0.0083(6) 0.0044(6) 0.0061(6)
C37 0.0345(12) 0.0496(13) 0.106(2) 0.0282(13) -0.0224(13) -0.0052(11)
C38 0.0326(13) 0.0775(19) 0.135(3) 0.0399(18) -0.0360(15) -0.0123(13)
C39 0.086(2) 0.0698(18) 0.0819(18) 0.0258(15) -0.0486(16) -0.0373(16)
C40 0.089(2) 0.0411(12) 0.0394(12) 0.0093(10) -0.0161(13) -0.0299(13)
C41 0.118(3) 0.0458(15) 0.0548(16) 0.0005(14) -0.0064(18) -0.0327(17)
C42 0.139(3) 0.0354(13) 0.0455(14) -0.0060(12) 0.0215(16) -0.0103(17)
C43 0.1039(18) 0.0242(9) 0.0369(9) 0.0060(8) 0.0311(10) 0.0060(11)
C44 0.1151(16) 0.0403(10) 0.0722(13) 0.0176(10) 0.0587(11) 0.0437(10)
C45 0.0853(15) 0.0605(13) 0.0650(13) 0.0242(11) 0.0391(11) 0.0417(11)
C46 0.0532(10) 0.0432(9) 0.0415(9) 0.0155(8) 0.0211(8) 0.0312(8)
C47 0.0561(12) 0.0233(8) 0.0285(8) 0.0117(6) 0.0094(8) 0.0034(8)
C48 0.0472(12) 0.0307(9) 0.0326(9) 0.0136(7) -0.0031(8) -0.0075(9)

loop_
_atom_type_symbol
_atom_type_description
_atom_type_scat_dispersion_real
_atom_type_scat_dispersion_imag
_atom_type_scat_source
C C 0.0033 0.0016 'International Tables Vol C Tables 4.2.6.8 and 6.1.1.4'
H H 0.0000 0.0000 'International Tables Vol C Tables 4.2.6.8 and 6.1.1.4'
N N 0.0061 0.0033 'International Tables Vol C Tables 4.2.6.8 and 6.1.1.4'
O O 0.0106 0.0060 'International Tables Vol C Tables 4.2.6.8 and 6.1.1.4'
Yb Yb -0.3850 5.5486 'International Tables Vol C Tables 4.2.6.8 and 6.1.1.4'

loop_
_geom_angle_atom_site_label_1
_geom_angle_atom_site_label_2
_geom_angle_atom_site_label_3
_geom_angle
_geom_angle_site_symmetry_1
_geom_angle_site_symmetry_3
O2 Yb1 O16 79.87(5) 2_776 2_766
O2 Yb1 O1 126.17(5) 2_776 .
O16 Yb1 O1 77.18(5) 2_766 .
O2 Yb1 O15 78.53(5) 2_776 1_565
O16 Yb1 O15 126.29(5) 2_766 1_565
O1 Yb1 O15 77.26(5) . 1_565
O2 Yb1 O8 80.78(5) 2_776 .
O16 Yb1 O8 144.34(5) 2_766 .
O1 Yb1 O8 137.87(5) . .
O15 Yb1 O8 78.07(5) 1_565 .
O2 Yb1 O7 133.72(5) 2_776 .
O16 Yb1 O7 145.33(5) 2_766 .
O1 Yb1 O7 85.35(5) . .
O15 Yb1 O7 77.07(5) 1_565 .
O8 Yb1 O7 56.04(5) . .
O2 Yb1 N4 139.02(5) 2_776 .
O16 Yb1 N4 72.69(5) 2_766 .
O1 Yb1 N4 76.70(5) . .
O15 Yb1 N4 142.44(5) 1_565 .
O8 Yb1 N4 104.60(5) . .
O7 Yb1 N4 74.27(5) . .
O2 Yb1 N5 78.99(6) 2_776 .
O16 Yb1 N5 71.69(6) 2_766 .
O1 Yb1 N5 135.24(5) . .
O15 Yb1 N5 147.49(5) 1_565 .
O8 Yb1 N5 75.39(6) . .
O7 Yb1 N5 102.63(6) . .
N4 Yb1 N5 63.91(6) . .
O2 Yb1 C15 107.28(5) 2_776 .
O16 Yb1 C15 157.84(5) 2_766 .
O1 Yb1 C15 112.18(6) . .
O15 Yb1 C15 75.87(6) 1_565 .
O8 Yb1 C15 27.79(5) . .
O7 Yb1 C15 28.25(5) . .
N4 Yb1 C15 89.53(6) . .
N5 Yb1 C15 88.82(6) . .
O2 Yb1 C7 104.57(5) 2_776 .
O16 Yb1 C7 65.73(5) 2_766 .
O1 Yb1 C7 21.95(4) . .
O15 Yb1 C7 73.21(5) 1_565 .
O8 Yb1 C7 148.89(5) . .
O7 Yb1 C7 105.12(5) . .
N4 Yb1 C7 91.36(5) . .
N5 Yb1 C7 135.62(5) . .
C15 Yb1 C7 129.42(6) . .
O2 Yb1 Yb1 48.50(3) 2_776 2_776
O16 Yb1 Yb1 62.05(4) 2_766 2_776
O1 Yb1 Yb1 77.77(4) . 2_776
O15 Yb1 Yb1 66.79(4) 1_565 2_776
O8 Yb1 Yb1 121.68(5) . 2_776
O7 Yb1 Yb1 142.57(4) . 2_776
N4 Yb1 Yb1 131.73(3) . 2_776
N5 Yb1 Yb1 112.92(5) . 2_776
C15 Yb1 Yb1 138.23(5) . 2_776
C7 Yb1 Yb1 56.06(4) . 2_776
O9 Yb2 O10 80.63(6) . 2_665
O9 Yb2 O19 75.02(6) . .
O10 Yb2 O19 147.82(5) 2_665 .
O9 Yb2 O13 140.24(5) . .
O10 Yb2 O13 137.48(5) 2_665 .
O19 Yb2 O13 72.24(5) . .
O9 Yb2 O3 79.61(5) . 2_776
O10 Yb2 O3 103.65(6) 2_665 2_776
O19 Yb2 O3 92.43(6) . 2_776
O13 Yb2 O3 79.85(6) . 2_776
O9 Yb2 O4 120.11(5) . 2_776
O10 Yb2 O4 76.32(5) 2_665 2_776
O19 Yb2 O4 134.50(5) . 2_776
O13 Yb2 O4 71.86(5) . 2_776
O3 Yb2 O4 54.38(5) 2_776 2_776
O9 Yb2 N7 142.16(5) . .
O10 Yb2 N7 77.23(6) 2_665 .
O19 Yb2 N7 110.36(6) . .
O13 Yb2 N7 72.01(6) . .
O3 Yb2 N7 135.35(5) 2_776 .
O4 Yb2 N7 83.77(6) 2_776 .
O9 Yb2 N6 79.96(6) . .
O10 Yb2 N6 77.57(6) 2_665 .
O19 Yb2 N6 77.72(6) . .
O13 Yb2 N6 113.75(6) . .
O3 Yb2 N6 159.03(6) 2_776 .
O4 Yb2 N6 143.33(6) 2_776 .
N7 Yb2 N6 65.59(7) . .
O9 Yb2 C8 103.61(5) . 2_776
O10 Yb2 C8 94.06(6) 2_665 2_776
O19 Yb2 C8 111.78(6) . 2_776
O13 Yb2 C8 69.31(6) . 2_776
O3 Yb2 C8 27.69(6) 2_776 2_776
O4 Yb2 C8 27.48(5) 2_776 2_776
N7 Yb2 C8 108.20(6) . 2_776
N6 Yb2 C8 170.36(6) . 2_776
C7 O1 Yb1 114.62(11) . .
C7 O2 Yb1 174.19(10) . 2_776
C8 O3 Yb2 92.89(10) . 2_776
C8 O4 Yb2 88.35(11) . 2_776
C15 O7 Yb1 90.51(11) . .
C15 O8 Yb1 91.68(10) . .
C16 O9 Yb2 173.14(13) . .
C16 O10 Yb2 138.90(12) . 2_665
C23 O13 Yb2 142.96(12) . .
C24 O15 Yb1 131.72(12) . 1_545
C24 O16 Yb1 143.57(12) . 2_766
Yb2 O19 H19A 128(2) . .
Yb2 O19 H19B 122(2) . .
H19A O19 H19B 102(3) . .
O6 N1 O5 123.16(17) . .
O6 N1 C5 119.68(14) . .
O5 N1 C5 117.16(14) . .
O12 N2 O11 122.5(2) . .
O12 N2 C13 118.10(16) . .
O11 N2 C13 119.33(17) . .
O17 N3 O18 123.4(2) . .
O17 N3 C21 118.71(18) . .
O18 N3 C21 117.86(18) . .
C25 N4 C36 117.02(17) . .
C25 N4 Yb1 123.42(13) . .
C36 N4 Yb1 118.63(12) . .
C34 N5 C35 116.15(18) . .
C34 N5 Yb1 123.86(14) . .
C35 N5 Yb1 117.35(12) . .
C37 N6 C48 117.21(19) . .
C37 N6 Yb2 123.33(16) . .
C48 N6 Yb2 118.97(15) . .
C46 N7 C47 118.12(18) . .
C46 N7 Yb2 122.48(12) . .
C47 N7 Yb2 119.28(15) . .
C6 C1 C2 120.69(15) . .
C6 C1 C7 119.54(13) . .
C2 C1 C7 119.68(16) . .
C3 C2 C1 119.70(17) . .
C3 C2 H2 120.1 . .
C1 C2 H2 120.1 . .
C4 C3 C2 120.22(14) . .
C4 C3 C8 118.81(15) . .
C2 C3 C8 120.62(16) . .
C3 C4 C5 118.26(15) . .
C3 C4 H4 120.9 . .
C5 C4 H4 120.9 . .
C6 C5 C4 123.86(17) . .
C6 C5 N1 118.22(14) . .
C4 C5 N1 117.92(15) . .
C5 C6 C1 117.25(14) . .
C5 C6 H6A 121.4 . .
C1 C6 H6A 121.4 . .
O2 C7 O1 124.03(14) . .
O2 C7 C1 117.85(13) . .
O1 C7 C1 118.11(15) . .
O2 C7 Yb1 81.24(9) . .
O1 C7 Yb1 43.43(8) . .
C1 C7 Yb1 159.87(11) . .
O4 C8 O3 120.85(15) . .
O4 C8 C3 120.81(17) . .
O3 C8 C3 118.16(15) . .
O4 C8 Yb2 64.17(9) . 2_776
O3 C8 Yb2 59.42(8) . 2_776
C3 C8 Yb2 158.68(14) . 2_776
C10 C9 C14 120.05(14) . .
C10 C9 C15 119.90(16) . .
C14 C9 C15 119.95(15) . .
C11 C10 C9 120.67(17) . .
C11 C10 H10 119.7 . .
C9 C10 H10 119.7 . .
C12 C11 C10 120.04(15) . .
C12 C11 C16 120.04(13) . .
C10 C11 C16 119.91(16) . .
C11 C12 C13 118.66(14) . .
C11 C12 H12 120.7 . .
C13 C12 H12 120.7 . .
C14 C13 C12 122.87(17) . .
C14 C13 N2 118.35(15) . .
C12 C13 N2 118.73(14) . .
C13 C14 C9 117.68(15) . .
C13 C14 H14 121.2 . .
C9 C14 H14 121.2 . .
O8 C15 O7 121.78(15) . .
O8 C15 C9 119.44(15) . .
O7 C15 C9 118.76(16) . .
O8 C15 Yb1 60.53(8) . .
O7 C15 Yb1 61.25(8) . .
C9 C15 Yb1 178.37(13) . .
O9 C16 O10 125.00(15) . .
O9 C16 C11 117.30(14) . .
O10 C16 C11 117.68(16) . .
C22 C17 C18 120.00(17) . .
C22 C17 C23 119.46(17) . .
C18 C17 C23 120.45(16) . .
C17 C18 C19 119.96(17) . .
C17 C18 H18A 120.0 . .
C19 C18 H18A 120.0 . .
C18 C19 C20 120.35(17) . .
C18 C19 C24 121.75(16) . .
C20 C19 C24 117.89(16) . .
C21 C20 C19 117.74(17) . .
C21 C20 H20 121.1 . .
C19 C20 H20 121.1 . .
C22 C21 C20 122.52(18) . .
C22 C21 N3 118.09(18) . .
C20 C21 N3 119.33(17) . .
C21 C22 C17 119.34(18) . .
C21 C22 H22 120.3 . .
C17 C22 H22 120.3 . .
O14 C23 O13 125.90(18) . .
O14 C23 C17 118.92(17) . .
O13 C23 C17 115.18(16) . .
O15 C24 O16 126.56(17) . .
O15 C24 C19 118.62(15) . .
O16 C24 C19 114.81(16) . .
N4 C25 C26 123.5(2) . .
N4 C25 H25 118.3 . .
C26 C25 H25 118.3 . .
C27 C26 C25 118.9(2) . .
C27 C26 H26 120.5 . .
C25 C26 H26 120.5 . .
C26 C27 C28 119.3(2) . .
C26 C27 H27 120.4 . .
C28 C27 H27 120.4 . .
C36 C28 C27 117.02(19) . .
C36 C28 C29 120.48(19) . .
C27 C28 C29 122.5(2) . .
C30 C29 C28 120.2(2) . .
C30 C29 H29 119.9 . .
C28 C29 H29 119.9 . .
C29 C30 C31 122.5(2) . .
C29 C30 H30 118.8 . .
C31 C30 H30 118.8 . .
C32 C31 C35 118.1(2) . .
C32 C31 C30 124.2(2) . .
C35 C31 C30 117.66(19) . .
C33 C32 C31 119.6(2) . .
C33 C32 H32 120.2 . .
C31 C32 H32 120.2 . .
C32 C33 C34 118.8(2) . .
C32 C33 H33 120.6 . .
C34 C33 H33 120.6 . .
N5 C34 C33 124.3(2) . .
N5 C34 H34 117.9 . .
C33 C34 H34 117.9 . .
N5 C35 C31 122.99(18) . .
N5 C35 C36 116.32(17) . .
C31 C35 C36 120.59(18) . .
N4 C36 C28 124.04(18) . .
N4 C36 C35 117.51(17) . .
C28 C36 C35 118.46(18) . .
N6 C37 C38 124.0(3) . .
N6 C37 H37 118.0 . .
C38 C37 H37 118.0 . .
C39 C38 C37 118.3(3) . .
C39 C38 H38 120.8 . .
C37 C38 H38 120.8 . .
C38 C39 C40 120.9(3) . .
C38 C39 H39 119.6 . .
C40 C39 H39 119.6 . .
C39 C40 C48 116.1(3) . .
C39 C40 C41 125.0(3) . .
C48 C40 C41 118.9(3) . .
C42 C41 C40 122.6(3) . .
C42 C41 H41 118.7 . .
C40 C41 H41 118.7 . .
C41 C42 C43 122.0(3) . .
C41 C42 H42 119.0 . .
C43 C42 H42 119.0 . .
C44 C43 C47 118.6(2) . .
C44 C43 C42 125.0(3) . .
C47 C43 C42 116.4(3) . .
C45 C44 C43 118.1(3) . .
C45 C44 H44 120.9 . .
C43 C44 H44 120.9 . .
C44 C45 C46 122.4(3) . .
C44 C45 H45 118.8 . .
C46 C45 H45 118.8 . .
N7 C46 C45 121.57(19) . .
N7 C46 H46 119.2 . .
C45 C46 H46 119.2 . .
N7 C47 C43 121.0(2) . .
N7 C47 C48 117.63(18) . .
C43 C47 C48 121.36(18) . .
N6 C48 C40 123.5(2) . .
N6 C48 C47 117.90(17) . .
C40 C48 C47 118.6(2) . .
H20B O20 H20A 126(3) . .

loop_
_geom_bond_atom_site_label_1
_geom_bond_atom_site_label_2
_geom_bond_distance
_geom_bond_site_symmetry_2
Yb1 O2 2.2563(14) 2_776
Yb1 O16 2.2605(14) 2_766
Yb1 O1 2.3140(14) .
Yb1 O15 2.3398(15) 1_565
Yb1 O8 2.3415(15) .
Yb1 O7 2.3569(14) .
Yb1 N4 2.5209(17) .
Yb1 N5 2.5385(17) .
Yb1 C15 2.6883(19) .
Yb1 C7 3.0600(19) .
Yb1 Yb1 4.1234(17) 2_776
Yb2 O9 2.2479(15) .
Yb2 O10 2.2485(13) 2_665
Yb2 O19 2.2859(17) .
Yb2 O13 2.3019(15) .
Yb2 O3 2.3349(16) 2_776
Yb2 O4 2.4390(15) 2_776
Yb2 N7 2.4934(18) .
Yb2 N6 2.502(2) .
Yb2 C8 2.709(2) 2_776
O1 C7 1.2582(18) .
O2 C7 1.252(2) .
O2 Yb1 2.2563(14) 2_776
O3 C8 1.260(2) .
O3 Yb2 2.3349(16) 2_776
O4 C8 1.250(2) .
O4 Yb2 2.4390(15) 2_776
O5 N1 1.230(2) .
O6 N1 1.2270(19) .
O7 C15 1.272(2) .
O8 C15 1.254(2) .
O9 C16 1.244(2) .
O10 C16 1.2586(19) .
O10 Yb2 2.2485(13) 2_665
O11 N2 1.214(2) .
O12 N2 1.212(3) .
O13 C23 1.259(2) .
O14 C23 1.240(2) .
O15 C24 1.243(2) .
O15 Yb1 2.3398(15) 1_545
O16 C24 1.256(2) .
O16 Yb1 2.2605(14) 2_766
O17 N3 1.203(3) .
O18 N3 1.222(2) .
O19 H19A 0.80(3) .
O19 H19B 0.77(3) .
N1 C5 1.469(2) .
N2 C13 1.458(3) .
N3 C21 1.464(3) .
N4 C25 1.330(3) .
N4 C36 1.345(3) .
N5 C34 1.333(3) .
N5 C35 1.359(3) .
N6 C37 1.320(3) .
N6 C48 1.349(3) .
N7 C46 1.344(3) .
N7 C47 1.359(2) .
C1 C6 1.389(3) .
C1 C2 1.403(2) .
C1 C7 1.509(2) .
C2 C3 1.395(2) .
C2 H2 0.9300 .
C3 C4 1.379(3) .
C3 C8 1.497(2) .
C4 C5 1.382(2) .
C4 H4 0.9300 .
C5 C6 1.377(2) .
C6 H6A 0.9300 .
C8 Yb2 2.709(2) 2_776
C9 C10 1.389(2) .
C9 C14 1.403(3) .
C9 C15 1.494(2) .
C10 C11 1.386(2) .
C10 H10 0.9300 .
C11 C12 1.384(3) .
C11 C16 1.508(2) .
C12 C13 1.385(2) .
C12 H12 0.9300 .
C13 C14 1.383(2) .
C14 H14 0.9300 .
C17 C22 1.385(3) .
C17 C18 1.393(3) .
C17 C23 1.513(3) .
C18 C19 1.397(3) .
C18 H18A 0.9300 .
C19 C20 1.407(3) .
C19 C24 1.510(3) .
C20 C21 1.384(3) .
C20 H20 0.9300 .
C21 C22 1.380(3) .
C22 H22 0.9300 .
C25 C26 1.406(3) .
C25 H25 0.9300 .
C26 C27 1.356(3) .
C26 H26 0.9300 .
C27 C28 1.420(3) .
C27 H27 0.9300 .
C28 C36 1.394(3) .
C28 C29 1.425(3) .
C29 C30 1.344(3) .
C29 H29 0.9300 .
C30 C31 1.435(3) .
C30 H30 0.9300 .
C31 C32 1.377(3) .
C31 C35 1.403(3) .
C32 C33 1.363(4) .
C32 H32 0.9300 .
C33 C34 1.385(4) .
C33 H33 0.9300 .
C34 H34 0.9300 .
C35 C36 1.452(3) .
C37 C38 1.398(4) .
C37 H37 0.9300 .
C38 C39 1.342(5) .
C38 H38 0.9300 .
C39 C40 1.409(5) .
C39 H39 0.9300 .
C40 C48 1.406(3) .
C40 C41 1.427(5) .
C41 C42 1.315(6) .
C41 H41 0.9300 .
C42 C43 1.457(4) .
C42 H42 0.9300 .
C43 C44 1.391(4) .
C43 C47 1.419(3) .
C44 C45 1.333(3) .
C44 H44 0.9300 .
C45 C46 1.368(4) .
C45 H45 0.9300 .
C46 H46 0.9300 .
C47 C48 1.443(4) .
O20 H20B 0.917(13) .
O20 H20A 0.915(14) .

loop_
_geom_hbond_atom_site_label_D
_geom_hbond_atom_site_label_H
_geom_hbond_atom_site_label_A
_geom_hbond_distance_DH
_geom_hbond_distance_HA
_geom_hbond_distance_DA
_geom_hbond_angle_DHA
_geom_hbond_site_symmetry_A
O19 H19A O5 0.80(3) 2.07(3) 2.855(3) 167(2) 2_676
C29 H29 O6 0.93 2.56 3.187(3) 125.2 1_545
C30 H30 O6 0.93 2.59 3.211(3) 124.2 1_545
C2 H2 O8 0.93 2.56 3.446(2) 159.9 2_776
C20 H20 O12 0.93 2.58 3.118(3) 117.2 1_645
C38 H38 O11 0.93 2.39 3.217(3) 147.6 2_565
C27 H27 O14 0.93 2.32 3.237(3) 169.8 2_666
C25 H25 O7 0.93 2.71 3.253(3) 118.5 2_676
C26 H26 O7 0.93 2.46 3.115(3) 127.1 2_676
C44 H44 O18 0.93 2.69 3.615(3) 174.1 2_755
